data_1528596
loop_
_publ_author_name
'Ivanov, S.A.'
'Aleksandrovskii, V.V.'
'Kaleva, G.M.'
'Politova, E.D.'
'Eriksson, S.'

_publ_section_title
;
 Specific features of the structure and weight loss of
 aliovalent-substituted oxides based on lanthanum gallate (La, Sr) (Ga,
 Fe, Mg) O(3-y)
;
_journal_name_full Kristallografiya
_journal_page_first 241
_journal_page_last 247
_journal_volume 51
_journal_year 2006
_chemical_formula_sum 'Fe0.2 Ga0.56 La0.89 Mg0.24 O2.62 Sr0.11'
_chemical_name_systematic '(La0.89 Sr0.11) (Ga0.56 Mg0.24 Fe0.20) O2.62'
_space_group_IT_number 62
_symmetry_space_group_name_Hall '-P 2c 2ab'
_symmetry_space_group_name_H-M 'P b n m'
_cell_angle_alpha 90
_cell_angle_beta 90
_cell_angle_gamma 90
_cell_formula_units_Z 4
_cell_length_a 5.5835
_cell_length_b 5.5613
_cell_length_c 7.887
_cell_volume 244.903
_citation_journal_id_ASTM KRISAJ
_cod_data_source_file Ivanov_KRISAJ_2006_996.cif
_cod_data_source_block Fe0.2Ga0.56La0.89Mg0.24O2.62Sr0.11
_cod_original_cell_volume 244.9033
_cod_original_sg_symbol_Hall '-P 2ac 2n (z,x,y)'
_cod_database_code 1528596

loop_
_symmetry_equiv_pos_as_xyz
x,y,z
x+1/2,-y+1/2,-z
-x+1/2,y+1/2,-z+1/2
-x,-y,z+1/2
-x,-y,-z
-x-1/2,y-1/2,z
x-1/2,-y-1/2,z-1/2
x,y,-z-1/2

loop_
_atom_site_label
_atom_site_type_symbol
_atom_site_fract_x
_atom_site_fract_y
_atom_site_fract_z
_atom_site_occupancy
_atom_site_U_iso_or_equiv
Fe2 Fe+3 0.5 0 0 0.2 0.0
O1 O-2 0.0687 0.4751 0.25 0.96 0.0
O2 O-2 0.741 0.2601 0.0226 0.83 0.0
Ga1 Ga+3 0.5 0 0 0.56 0.0
Mg1 Mg+2 0.5 0 0 0.24 0.0
La1 La+3 -0.001 -0.0007 0.25 0.89 0.0
Sr1 Sr+2 -0.001 -0.0007 0.25 0.11 0.0
